data_1558438
loop_
_publ_author_name
'Eberson, Lennart'
'Calvert, Jane L.'
'Hartshorn, Michael P.'
'Robinson, Ward T.'

_publ_section_title
;
 Photochemical Nitration by Tetranitromethane. XV. Formation of Adducts
 and their Secondary Products in the Photochemical Reaction between
 Benzene and Tetranitromethane
;
_journal_name_full 'Acta Chemica Scandinavica'
_journal_page_first 347
_journal_page_last 355
_journal_paper_doi 10.3891/acta.chem.scand.48-0347
_journal_volume 48
_journal_year 1994
_chemical_formula_sum 'C9 H7 N3 O3'
_chemical_formula_weight 205.18
_chemical_name_common
;
5-Methyl-3-(4-nitrophenyl)-1,2,4-oxadiazole
;
_space_group_IT_number 2
_space_group_name_Hall '-P 1'
_space_group_name_H-M_alt 'P -1'
_symmetry_cell_setting triclinic
_symmetry_Int_Tables_number 2
_symmetry_space_group_name_Hall '-P 1'
_symmetry_space_group_name_H-M 'P -1'
_cell_angle_alpha 76.47(1)
_cell_angle_beta 72.38(1)
_cell_angle_gamma 69.28(2)
_cell_formula_units_Z 2
_cell_length_a 7.083(3)
_cell_length_b 7.336(2)
_cell_length_c 10.107(3)
_cell_volume 463.4(3)
_diffrn_ambient_temperature 183
_diffrn_radiation_probe x-ray
_diffrn_radiation_type MoK\a
_diffrn_radiation_wavelength 0.71069
_exptl_absorpt_coefficient_mu 0.114
_exptl_crystal_density_diffrn 1.469
_refine_ls_number_reflns 1393
_refine_ls_R_factor_gt 0.037
_refine_ls_wR_factor_ref 0.098
_cod_data_source_file Acta-Chem-Scand-1994-48-347.cif
_cod_data_source_block 1
_cod_original_cell_volume 463.7(3)
_cod_database_code 1558438

loop_
_space_group_symop_id
_space_group_symop_operation_xyz
1 x,y,z
2 -x,-y,-z

loop_
_atom_site_label
_atom_site_type_symbol
_atom_site_thermal_displace_type
_atom_site_fract_x
_atom_site_fract_y
_atom_site_fract_z
_atom_site_occupancy
_atom_site_U_iso_or_equiv
_atom_site_calc_flag
_atom_site_refinement_flags
_atom_site_disorder_assembly
_atom_site_disorder_group
O1 O Uiso -0.0600(2) 1.1978(2) 0.89660(10) 1.000 0.0540(10) . . . .
O2 O Uiso 0.0475(2) 1.4326(2) 0.75710(10) 1.000 0.0490(10) . . . .
O3 O Uiso 0.4751(2) 0.5570(2) 0.22350(10) 1.000 0.0400(10) . . . .
N1 N Uiso 0.0312(2) 1.2658(2) 0.78250(10) 1.000 0.0370(10) . . . .
N2 N Uiso 0.4843(2) 0.8538(2) 0.21020(10) 1.000 0.0370(10) . . . .
N3 N Uiso 0.3710(2) 0.6144(2) 0.35790(10) 1.000 0.0390(10) . . . .
C1 C Uiso 0.1235(2) 1.1417(2) 0.66940(10) 1.000 0.0300(10) . . . .
C2 C Uiso 0.1952(2) 1.2285(2) 0.5350(2) 1.000 0.0310(10) . . . .
C3 C Uiso 0.2796(2) 1.1124(2) 0.42860(10) 1.000 0.0300(10) . . . .
C4 C Uiso 0.2921(2) 0.9132(2) 0.45770(10) 1.000 0.0280(10) . . . .
C5 C Uiso 0.2195(2) 0.8299(2) 0.5952(2) 1.000 0.0320(10) . . . .
C6 C Uiso 0.1344(2) 0.9441(2) 0.7023(2) 1.000 0.0330(10) . . . .
C7 C Uiso 0.3824(2) 0.7925(2) 0.34260(10) 1.000 0.0300(10) . . . .
C8 C Uiso 0.5365(2) 0.7097(2) 0.1426(2) 1.000 0.0380(10) . . . .
C9 C Uiso 0.6529(3) 0.6879(3) -0.0034(2) 1.000 0.0560(10) . . . .

loop_
_atom_type_symbol
_atom_type_description
_atom_type_scat_dispersion_real
_atom_type_scat_dispersion_imag
_atom_type_scat_source
C C 0.0033 0.0016 ' International Tables Vol C Tables 4.2.6.8 and 6.1.1.4'
N N 0.0061 0.0033 ' International Tables Vol C Tables 4.2.6.8 and 6.1.1.4'
O O 0.0106 0.0060 ' International Tables Vol C Tables 4.2.6.8 and 6.1.1.4'

loop_
_geom_angle_atom_site_label_1
_geom_angle_atom_site_label_2
_geom_angle_atom_site_label_3
_geom_angle
_geom_angle_site_symmetry_1
_geom_angle_site_symmetry_2
_geom_angle_site_symmetry_3
_geom_angle_publ_flag
N3 O3 C8 106.76(13) . . . yes
O1 N1 O2 123.42(13) . . . yes
O1 N1 C1 118.18(13) . . . yes
O2 N1 C1 118.40(11) . . . yes
C7 N2 C8 105.07(14) . . . yes
O3 N3 C7 103.08(11) . . . yes
N1 C1 C2 118.15(12) . . . yes
N1 C1 C6 118.76(12) . . . yes
C2 C1 C6 123.08(13) . . . no
C1 C2 C3 118.11(13) . . . no
C2 C3 C4 120.38(11) . . . no
C3 C4 C5 119.95(11) . . . no
C3 C4 C7 119.41(10) . . . no
C5 C4 C7 120.64(12) . . . no
C4 C5 C6 120.28(14) . . . no
C1 C6 C5 118.19(16) . . . no
N2 C7 N3 113.26(11) . . . yes
N2 C7 C4 124.24(13) . . . yes
N3 C7 C4 122.51(10) . . . yes
O3 C8 N2 111.83(16) . . . yes
O3 C8 C9 118.12(14) . . . yes
N2 C8 C9 130.03(16) . . . yes

loop_
_geom_bond_atom_site_label_1
_geom_bond_atom_site_label_2
_geom_bond_distance
_geom_bond_site_symmetry_1
_geom_bond_site_symmetry_2
_geom_bond_publ_flag
O1 N1 1.2263(16) . . yes
O2 N1 1.230(2) . . yes
O3 N3 1.4170(16) . . yes
O3 C8 1.347(2) . . yes
N1 C1 1.4752(18) . . yes
N2 C7 1.3701(16) . . yes
N2 C8 1.277(2) . . yes
N3 C7 1.308(2) . . yes
C1 C2 1.384(2) . . no
C1 C6 1.389(2) . . no
C2 C3 1.385(2) . . no
C3 C4 1.398(2) . . no
C4 C5 1.401(2) . . no
C4 C7 1.4755(18) . . no
C5 C6 1.382(2) . . no
C8 C9 1.471(3) . . no

loop_
_geom_torsion_atom_site_label_1
_geom_torsion_atom_site_label_2
_geom_torsion_atom_site_label_3
_geom_torsion_atom_site_label_4
_geom_torsion
_geom_torsion_site_symmetry_1
_geom_torsion_site_symmetry_2
_geom_torsion_site_symmetry_3
_geom_torsion_site_symmetry_4
_geom_torsion_publ_flag
C8 O3 N3 C7 -0.23(17) . . . . no
N3 O3 C8 N2 0.29(19) . . . . no
N3 O3 C8 C9 178.99(16) . . . . no
O1 N1 C1 C2 169.31(15) . . . . no
O1 N1 C1 C6 -10.7(2) . . . . no
O2 N1 C1 C2 -9.9(2) . . . . no
O2 N1 C1 C6 170.19(15) . . . . no
C8 N2 C7 N3 0.06(19) . . . . no
C8 N2 C7 C4 -179.54(15) . . . . no
C7 N2 C8 O3 -0.22(19) . . . . no
C7 N2 C8 C9 -178.72(18) . . . . no
O3 N3 C7 N2 0.10(18) . . . . no
O3 N3 C7 C4 179.72(14) . . . . no
N1 C1 C2 C3 -179.26(14) . . . . no
C6 C1 C2 C3 0.7(2) . . . . no
N1 C1 C6 C5 179.43(15) . . . . no
C2 C1 C6 C5 -0.5(2) . . . . no
C1 C2 C3 C4 -0.3(2) . . . . no
C2 C3 C4 C5 -0.2(2) . . . . no
C2 C3 C4 C7 179.92(15) . . . . no
C3 C4 C5 C6 0.4(2) . . . . no
C7 C4 C5 C6 -179.74(15) . . . . no
C3 C4 C7 N2 10.0(2) . . . . no
C3 C4 C7 N3 -169.58(15) . . . . no
C5 C4 C7 N2 -169.92(15) . . . . no
C5 C4 C7 N3 10.5(2) . . . . no
C4 C5 C6 C1 0.0(2) . . . . no
